data_5000408
_chemical_formula_moiety 'C36 H37 Mo2 N9 2+, 2(B F4 -)'
_chemical_formula_sum 'C36 H37 B2 F8 Mo2 N9'
_chemical_formula_weight 961.24
_space_group_IT_number 2
_symmetry_cell_setting triclinic
_symmetry_space_group_name_Hall '-P 1'
_symmetry_space_group_name_H-M 'P -1'
_atom_sites_solution_hydrogens geom
_atom_sites_solution_primary Patterson
_atom_sites_solution_secondary difmap
_cell_angle_alpha 91.758(14)
_cell_angle_beta 109.715(16)
_cell_angle_gamma 80.431(13)
_cell_formula_units_Z 2
_cell_length_a 12.027(3)
_cell_length_b 17.335(5)
_cell_length_c 10.341(3)
_cell_measurement_reflns_used 46
_cell_measurement_temperature 103
_cell_measurement_theta_max 10.36
_cell_measurement_theta_min 9.66
_cell_volume 2000.5(9)
_diffrn_ambient_temperature 103
_diffrn_detector_area_resol_mean ?
_diffrn_measured_fraction_theta_full 0
_diffrn_measured_fraction_theta_max 1
_diffrn_measurement_device_type 'refurbished Picker diffractometer'
_diffrn_measurement_method '\q/2\q scans'
_diffrn_radiation_type 'Mo K\a'
_diffrn_radiation_wavelength 0.71069
_diffrn_reflns_av_R_equivalents 0.026
_diffrn_reflns_limit_h_max 14
_diffrn_reflns_limit_h_min -14
_diffrn_reflns_limit_k_max 20
_diffrn_reflns_limit_k_min -20
_diffrn_reflns_limit_l_max 2
_diffrn_reflns_limit_l_min -12
_diffrn_reflns_number 8745
_diffrn_reflns_theta_full 0
_diffrn_reflns_theta_max 25.0
_diffrn_reflns_theta_min 3.0
_diffrn_standards_decay_% 2.7
_diffrn_standards_interval_count 300
_diffrn_standards_number 4
_exptl_absorpt_coefficient_mu 0.7028
_exptl_absorpt_correction_T_max ?
_exptl_absorpt_correction_T_min ?
_exptl_absorpt_correction_type none
_exptl_absorpt_process_details none
_exptl_crystal_colour red
_exptl_crystal_density_diffrn 1.596
_exptl_crystal_density_meas ?
_exptl_crystal_density_method 'not measured'
_exptl_crystal_description prism
_exptl_crystal_F_000 964
_exptl_crystal_size_max 0.20
_exptl_crystal_size_mid 0.17
_exptl_crystal_size_min 0.10
_refine_diff_density_max 0.72
_refine_diff_density_min -0.50
_refine_ls_abs_structure_details none
_refine_ls_abs_structure_Flack ?
_refine_ls_extinction_coef 0.4652E-6
_refine_ls_extinction_expression
;
Larson, A. C. (1967).  Acta Cryst. 23, p. 664.  Eq. (3)
;
_refine_ls_extinction_method Zachariasen
_refine_ls_goodness_of_fit_ref 0.9546
_refine_ls_hydrogen_treatment noref
_refine_ls_matrix_type full
_refine_ls_number_parameters 488
_refine_ls_number_reflns 7101
_refine_ls_R_factor_gt 0.036
_refine_ls_shift/su_max 0.0146
_refine_ls_structure_factor_coef F
_refine_ls_weighting_details w^-1^=\s^2^(F)+(.05F)^2^
_refine_ls_weighting_scheme calc
_refine_ls_wR_factor_ref 0.0352
_reflns_number_gt 5960
_reflns_number_total 7101
_reflns_threshold_expression F>3.0\s(F)
_cod_database_code 5000408

loop_
_symmetry_equiv_pos_as_xyz
x,y,z
-x,-y,-z

loop_
_atom_site_label
_atom_site_type_symbol
_atom_site_fract_x
_atom_site_fract_y
_atom_site_fract_z
_atom_site_U_iso_or_equiv
_atom_site_adp_type
_atom_site_occupancy
_atom_site_disorder_group
_atom_site_disorder_assembly
Mo1 Mo 0.22803(3) 0.26086(2) 0.07935(3) 0.01229(13) Uani 1 0 .
Mo2 Mo 0.39015(3) 0.25870(2) 0.03445(3) 0.01235(13) Uani 1 0 .
N3 N 0.1541(3) 0.2001(2) -0.0978(3) 0.0153(13) Uani 1 0 .
C4 C 0.2112(3) 0.1871(2) -0.1870(4) 0.0163(13) Uani 1 0 .
N5 N 0.3203(3) 0.2053(2) -0.1565(3) 0.0150(13) Uani 1 0 .
C6 C 0.0355(3) 0.1824(2) -0.1355(4) 0.0161(14) Uani 1 0 .
C7 C -0.0562(4) 0.2202(2) -0.2456(4) 0.0274(14) Uani 1 0 .
C8 C -0.1718(4) 0.2044(3) -0.2732(5) 0.0325(14) Uani 1 0 .
C9 C -0.1950(3) 0.1514(3) -0.1921(4) 0.0270(16) Uani 1 0 .
C10 C -0.1021(4) 0.1130(2) -0.0843(4) 0.0247(14) Uani 1 0 .
C11 C 0.0128(3) 0.1282(2) -0.0537(4) 0.0194(14) Uani 1 0 .
C12 C 0.3817(3) 0.1833(2) -0.2514(3) 0.0144(13) Uani 1 0 .
C13 C 0.3853(3) 0.1083(2) -0.3044(4) 0.0199(14) Uani 1 0 .
C14 C 0.4473(3) 0.0875(2) -0.3958(4) 0.0196(14) Uani 1 0 .
C15 C 0.5043(3) 0.1410(2) -0.4352(4) 0.0221(14) Uani 1 0 .
C16 C 0.5005(3) 0.2155(2) -0.3823(4) 0.0225(14) Uani 1 0 .
C17 C 0.4405(3) 0.2367(2) -0.2909(4) 0.0196(14) Uani 1 0 .
N18 N 0.2946(3) 0.1587(2) 0.2039(3) 0.0146(13) Uani 1 0 .
C19 C 0.4041(3) 0.1227(2) 0.2137(4) 0.0163(13) Uani 1 0 .
N20 N 0.4629(3) 0.1515(2) 0.1444(3) 0.0140(13) Uani 1 0 .
C21 C 0.2318(3) 0.1255(2) 0.2783(4) 0.0174(13) Uani 1 0 .
C22 C 0.1537(3) 0.1762(2) 0.3298(4) 0.0186(14) Uani 1 0 .
C23 C 0.0944(3) 0.1469(2) 0.4063(4) 0.0200(14) Uani 1 0 .
C24 C 0.1125(3) 0.0673(2) 0.4343(4) 0.0216(14) Uani 1 0 .
C25 C 0.1856(3) 0.0166(2) 0.3783(4) 0.0222(14) Uani 1 0 .
C26 C 0.2446(3) 0.0454(2) 0.3011(4) 0.0177(14) Uani 1 0 .
C27 C 0.5827(3) 0.1113(2) 0.1656(4) 0.0181(14) Uani 1 0 .
C28 C 0.6064(3) 0.0634(2) 0.0646(4) 0.0201(14) Uani 1 0 .
C29 C 0.7218(4) 0.0247(2) 0.0853(4) 0.0230(14) Uani 1 0 .
C30 C 0.8144(3) 0.0355(2) 0.2031(4) 0.0271(14) Uani 1 0 .
C31 C 0.7913(3) 0.0848(3) 0.3021(4) 0.0259(14) Uani 1 0 .
C32 C 0.6759(3) 0.1228(2) 0.2837(4) 0.0200(14) Uani 1 0 .
N33 N 0.1129(3) 0.3645(2) -0.0357(3) 0.0174(13) Uani 1 0 .
C34 C 0.0516(3) 0.4141(2) -0.1074(4) 0.0208(14) Uani 1 0 .
C35 C -0.0257(4) 0.4775(3) -0.2011(4) 0.0320(16) Uani 1 0 .
N36 N 0.2539(3) 0.3307(2) 0.2633(3) 0.0174(13) Uani 1 0 .
C37 C 0.2617(3) 0.3631(2) 0.3632(4) 0.0179(14) Uani 1 0 .
C38 C 0.2708(3) 0.4022(2) 0.4920(4) 0.0206(14) Uani 1 0 .
N39 N 0.3510(3) 0.3726(2) -0.0694(3) 0.0167(13) Uani 1 0 .
C40 C 0.3325(3) 0.4349(2) -0.1103(4) 0.0199(14) Uani 1 0 .
C41 C 0.3053(4) 0.5156(2) -0.1615(5) 0.0334(16) Uani 1 0 .
N42 N 0.4875(3) 0.3174(2) 0.2175(3) 0.0182(13) Uani 1 0 .
C43 C 0.5406(3) 0.3505(2) 0.3079(4) 0.0176(14) Uani 1 0 .
C44 C 0.6076(4) 0.3928(2) 0.4231(4) 0.0257(14) Uani 1 0 .
N45 N 0.6000(3) 0.2588(2) 0.0158(3) 0.0230(13) Uani 1 0 .
C46 C 0.6978(4) 0.2653(2) 0.0464(4) 0.0201(14) Uani 1 0 .
C47 C 0.8233(4) 0.2739(3) 0.0896(5) 0.0316(18) Uani 1 0 .
B48 B -0.0412(4) 0.3625(3) 0.4581(5) 0.024(2) Uani 1 0 .
F49 F 0.0042(2) 0.3647(2) 0.3508(2) 0.0337(11) Uani 1 0 .
F50 F -0.1077(2) 0.43477(10) 0.4664(3) 0.0358(13) Uani 1 0 .
F51 F -0.1166(2) 0.3064(2) 0.4312(3) 0.0375(13) Uani 1 0 .
F52 F 0.0519(2) 0.3442(2) 0.5812(3) 0.0381(11) Uani 1 0 .
B53 B 0.3533(5) 0.5556(3) 0.2156(5) 0.029(2) Uani 1 0 .
F54 F 0.2443(3) 0.5761(3) 0.1134(3) 0.0806(18) Uani 1 0 .
F55 F 0.4310(3) 0.5136(2) 0.1555(3) 0.0485(14) Uani 1 0 .
F56 F 0.3418(2) 0.50948(10) 0.3157(2) 0.0376(11) Uani 1 0 .
F57 F 0.3996(5) 0.6199(2) 0.2726(4) 0.099(3) Uani 1 0 .
H1 H 0.1747 0.1648 -0.2727 0.0287 Uiso 1 0 .
H2 H -0.0409 0.2566 -0.3019 0.0386 Uiso 1 0 .
H3 H -0.2355 0.2302 -0.3488 0.044 Uiso 1 0 .
H4 H -0.2743 0.1416 -0.2107 0.0398 Uiso 1 0 .
H5 H -0.1174 0.0754 -0.0302 0.0366 Uiso 1 0 .
H6 H 0.076 0.1022 0.0222 0.032 Uiso 1 0 .
H7 H 0.3458 0.0716 -0.2783 0.0321 Uiso 1 0 .
H8 H 0.4505 0.0363 -0.4314 0.0332 Uiso 1 0 .
H9 H 0.5459 0.1268 -0.4981 0.0353 Uiso 1 0 .
H10 H 0.5395 0.2523 -0.4092 0.0342 Uiso 1 0 .
H11 H 0.439 0.2877 -0.2546 0.0322 Uiso 1 0 .
H12 H 0.4395 0.0767 0.2699 0.0284 Uiso 1 0 .
H13 H 0.1415 0.2309 0.312 0.0307 Uiso 1 0 .
H14 H 0.041 0.1816 0.4397 0.0328 Uiso 1 0 .
H15 H 0.0754 0.0476 0.4912 0.0327 Uiso 1 0 .
H16 H 0.1952 -0.0383 0.3932 0.0336 Uiso 1 0 .
H17 H 0.2943 0.0102 0.2634 0.0302 Uiso 1 0 .
H18 H 0.5437 0.0572 -0.0185 0.0318 Uiso 1 0 .
H19 H 0.7373 -0.0096 0.0177 0.0358 Uiso 1 0 .
H20 H 0.8935 0.0093 0.2163 0.0385 Uiso 1 0 .
H21 H 0.855 0.0927 0.3832 0.0374 Uiso 1 0 .
H22 H 0.6606 0.1568 0.3518 0.0322 Uiso 1 0 .
H23 H 0.0047 0.525 -0.175 0.0446 Uiso 1 0 .
H24 H -0.0278 0.4659 -0.2921 0.0446 Uiso 1 0 .
H25 H -0.1043 0.483 -0.1969 0.0446 Uiso 1 0 .
H26 H 0.3514 0.4089 0.5379 0.0337 Uiso 1 0 .
H27 H 0.2206 0.4519 0.4737 0.0337 Uiso 1 0 .
H28 H 0.2464 0.3713 0.5484 0.0337 Uiso 1 0 .
H29 H 0.374 0.5297 -0.1743 0.0449 Uiso 1 0 .
H30 H 0.2411 0.5207 -0.2467 0.0449 Uiso 1 0 .
H31 H 0.2829 0.5492 -0.0969 0.0449 Uiso 1 0 .
H32 H 0.6018 0.3741 0.5056 0.0374 Uiso 1 0 .
H33 H 0.6893 0.3849 0.429 0.0374 Uiso 1 0 .
H34 H 0.5758 0.447 0.4101 0.0374 Uiso 1 0 .
H35 H 0.872 0.2237 0.1092 0.0449 Uiso 1 0 .
H36 H 0.8378 0.2993 0.0181 0.0449 Uiso 1 0 .
H37 H 0.8421 0.3044 0.1697 0.0449 Uiso 1 0 .

loop_
_atom_type_symbol
_atom_type_description
_atom_type_scat_dispersion_real
_atom_type_scat_dispersion_imag
_atom_type_scat_source
MO Mo -1.825 0.688 'International Tables Vol. IV (1974) Table 2.2B'
F F 0.014 0.01 'International Tables Vol. IV (1974) Table 2.2B'
N N 0.004 0.003 'International Tables Vol. IV (1974) Table 2.2B'
C C 0.002 0.002 'International Tables Vol. IV (1974) Table 2.2B'
B B 0 0.001 'International Tables Vol. IV (1974) Table 2.2B'
H H 0 0 'International Tables Vol. IV (1974) Table 2.2B'
